data_1523034
loop_
_publ_author_name
'Valle, G.'
'Russo, U.'
'Calogero, S.'

_publ_section_title
;
 The crystal and molecular structure of bis(thiourea)iron(II) thiocyanate
;
_journal_name_full 'Transition Metal Chemistry'
_journal_page_first 26
_journal_page_last 29
_journal_volume 5
_journal_year 1980
_chemical_formula_sum 'C4 H8 Fe N6 S4'
_chemical_name_systematic 'Fe (S C (N H2)2)2 (N C S)2'
_space_group_IT_number 2
_symmetry_space_group_name_Hall '-P 1'
_symmetry_space_group_name_H-M 'P -1'
_cell_angle_alpha 105
_cell_angle_beta 81.8
_cell_angle_gamma 96.4
_cell_formula_units_Z 1
_cell_length_a 10.114
_cell_length_b 7.662
_cell_length_c 3.897
_cell_volume 287.840
_citation_journal_id_ASTM TMCHDN
_cod_data_source_file Valle_TMCHDN_1980_778.cif
_cod_data_source_block C4H8Fe1N6S4
_cod_original_cell_volume 287.8405
_cod_original_formula_sum 'C4 H8 Fe1 N6 S4'
_cod_database_code 1523034

loop_
_symmetry_equiv_pos_as_xyz
x,y,z
-x,-y,-z

loop_
_atom_site_label
_atom_site_type_symbol
_atom_site_fract_x
_atom_site_fract_y
_atom_site_fract_z
_atom_site_occupancy
_atom_site_U_iso_or_equiv
N2 N-3 -0.2114 0.4459 0.028 1 0.0
C1 C+4 0.2911 0.1815 0.122 1 0.0
S2 S-2 -0.0334 0.2313 -0.3771 1 0.0
H1 H+1 -0.311 0.466 0.204 1 0.0
N3 N-3 -0.299 0.1982 -0.3574 1 0.0
H2 H+1 -0.103 0.52 0.103 1 0.0
Fe1 Fe+2 0 0 0 1 0.0
H3 H+1 -0.383 0.24 -0.247 1 0.0
C2 C+4 -0.1952 0.2962 -0.2241 1 0.0
S1 S-2 0.4247 0.294 0.2817 1 0.0
N1 N-3 0.1958 0.1044 0.013 1 0.0
H4 H+1 -0.279 0.011 -0.529 1 0.0
